data_2311777
loop_
_publ_author_name
'Fulle, Kyle'
'Sanjeewa, Liurukara D.'
'McMillen, Colin D.'
'Kolis, Joseph W.'

_publ_section_title
;
 Crystal chemistry and the role of ionic radius in rare earth
 tetrasilicates:
 Ba<sub>2</sub>RE<sub>2</sub>Si<sub>4</sub>O<sub>12</sub>F<sub>2</sub> (RE
 = Er<sup>3+</sup>-Lu<sup>3+</sup>) and
 Ba<sub>2</sub>RE<sub>2</sub>Si<sub>4</sub>O<sub>13</sub> (RE =
 La<sup>3+</sup>-Ho<sup>3+</sup>).
;
_journal_issue 'Pt 5'
_journal_name_full 'Acta crystallographica Section B, Structural science, crystal engineering and materials'
_journal_page_first 907
_journal_page_last 915
_journal_paper_doi 10.1107/S2052520617009544
_journal_volume 73
_journal_year 2017
_chemical_formula_sum 'Ba2 Ce2 O13 Si4'
_chemical_formula_weight 875.28
_space_group_crystal_system triclinic
_space_group_IT_number 2
_space_group_name_Hall '-P 1'
_space_group_name_H-M_alt 'P -1'
_atom_sites_solution_primary direct
_atom_sites_solution_secondary difmap
_audit_creation_method SHELXL-2014/7
_cell_angle_alpha 86.6118(16)
_cell_angle_beta 73.5658(15)
_cell_angle_gamma 86.4609(16)
_cell_formula_units_Z 2
_cell_length_a 6.7062(3)
_cell_length_b 8.9719(4)
_cell_length_c 10.1565(5)
_cell_measurement_reflns_used 9144
_cell_measurement_temperature 300(2)
_cell_measurement_theta_max 28.34
_cell_measurement_theta_min 3.03
_cell_volume 584.45(5)
_computing_cell_refinement 'Bruker SAINT'
_computing_data_collection 'Bruker APEX3'
_computing_data_reduction 'Bruker SAINT'
_computing_molecular_graphics 'DIAMOND (Bradenburg, 1999)'
_computing_publication_material 'Bruker SHELXTL'
_computing_structure_refinement 'SHELXL-2014/7 (Sheldrick, 2014)'
_computing_structure_solution 'SHELXT-2014 (Sheldrick 2014)'
_diffrn_ambient_temperature 300(2)
_diffrn_measured_fraction_theta_full 1.000
_diffrn_measured_fraction_theta_max 1.000
_diffrn_measurement_device_type 'Bruker Photon 100'
_diffrn_measurement_method '\f and \w scans'
_diffrn_radiation_type MoK\a
_diffrn_radiation_wavelength 0.71073
_diffrn_reflns_av_R_equivalents 0.0330
_diffrn_reflns_av_unetI/netI 0.0168
_diffrn_reflns_Laue_measured_fraction_full 1.000
_diffrn_reflns_Laue_measured_fraction_max 1.000
_diffrn_reflns_limit_h_max 8
_diffrn_reflns_limit_h_min -8
_diffrn_reflns_limit_k_max 11
_diffrn_reflns_limit_k_min -11
_diffrn_reflns_limit_l_max 12
_diffrn_reflns_limit_l_min -12
_diffrn_reflns_number 22454
_diffrn_reflns_point_group_measured_fraction_full 1.000
_diffrn_reflns_point_group_measured_fraction_max 1.000
_diffrn_reflns_theta_full 25.242
_diffrn_reflns_theta_max 26.498
_diffrn_reflns_theta_min 2.093
_diffrn_source Ius
_exptl_absorpt_coefficient_mu 14.770
_exptl_absorpt_correction_T_max 1.0000
_exptl_absorpt_correction_T_min 0.6802
_exptl_absorpt_correction_type multi-scan
_exptl_absorpt_process_details 'SADABS, Bruker'
_exptl_crystal_colour purple
_exptl_crystal_density_diffrn 4.974
_exptl_crystal_description block
_exptl_crystal_F_000 776
_exptl_crystal_size_max 0.074
_exptl_crystal_size_mid 0.062
_exptl_crystal_size_min 0.055
_refine_diff_density_max 0.667
_refine_diff_density_min -1.712
_refine_diff_density_rms 0.279
_refine_ls_extinction_method none
_refine_ls_goodness_of_fit_ref 1.122
_refine_ls_matrix_type full
_refine_ls_number_parameters 190
_refine_ls_number_reflns 2433
_refine_ls_number_restraints 0
_refine_ls_restrained_S_all 1.122
_refine_ls_R_factor_all 0.0206
_refine_ls_R_factor_gt 0.0185
_refine_ls_shift/su_max 0.002
_refine_ls_shift/su_mean 0.000
_refine_ls_structure_factor_coef Fsqd
_refine_ls_weighting_details 'w=1/[\s^2^(Fo^2^)+(0.0427P)^2^+0.3644P] where P=(Fo^2^+2Fc^2^)/3'
_refine_ls_weighting_scheme calc
_refine_ls_wR_factor_gt 0.0437
_refine_ls_wR_factor_ref 0.0445
_reflns_Friedel_coverage 0.000
_reflns_number_gt 2274
_reflns_number_total 2433
_reflns_threshold_expression 'I > 2\s(I)'
_cod_data_source_file rm5005sup1.cif
_cod_data_source_block Ce
_cod_database_code 2311777
_shelx_shelxl_version_number 2014/7
_shelx_space_group_comment
;
The symmetry employed for this shelxl refinement is uniquely defined
by the following loop, which should always be used as a source of
symmetry information in preference to the above space-group names.
They are only intended as comments.
;
_shelx_estimated_absorpt_t_min 0.408
_shelx_estimated_absorpt_t_max 0.497

loop_
_space_group_symop_operation_xyz
'x, y, z'
'-x, -y, -z'

loop_
_atom_site_label
_atom_site_type_symbol
_atom_site_fract_x
_atom_site_fract_y
_atom_site_fract_z
_atom_site_U_iso_or_equiv
_atom_site_adp_type
_atom_site_occupancy
_atom_site_site_symmetry_order
_atom_site_calc_flag
Ba1 Ba 0.22932(4) 0.33177(3) 0.55628(3) 0.01095(7) Uani 1 1 d
Ba2 Ba 0.75497(4) 0.82700(3) 1.07632(2) 0.00868(7) Uani 1 1 d
Ce1 Ce 0.81453(3) 0.10888(2) 0.39455(2) 0.00558(7) Uani 1 1 d
Ce2 Ce 0.30991(3) 0.62213(2) 0.89848(2) 0.00600(7) Uani 1 1 d
Si1 Si 0.60533(17) -0.05978(12) 0.68762(11) 0.0059(2) Uani 1 1 d
Si2 Si 0.80096(17) 0.12232(12) 0.84495(11) 0.0058(2) Uani 1 1 d
Si3 Si 0.67875(17) 0.38547(12) 0.67667(11) 0.0063(2) Uani 1 1 d
Si4 Si 0.88969(17) 0.56702(12) 0.82318(11) 0.0057(2) Uani 1 1 d
O1 O 1.0257(4) 0.7141(3) 0.7968(3) 0.0092(6) Uani 1 1 d
O2 O 0.4718(4) -0.2078(3) 0.7076(3) 0.0098(6) Uani 1 1 d
O3 O 0.6655(4) 0.5960(3) 0.9359(3) 0.0082(6) Uani 1 1 d
O4 O 0.8278(4) -0.0869(3) 0.5742(3) 0.0082(6) Uani 1 1 d
O5 O 0.6519(4) -0.0158(3) 0.8335(3) 0.0080(6) Uani 1 1 d
O6 O 0.8441(4) 0.5163(3) 0.6802(3) 0.0077(6) Uani 1 1 d
O7 O 0.4719(5) 0.0755(3) 0.6349(3) 0.0119(6) Uani 1 1 d
O8 O 1.0179(5) 0.4293(3) 0.8775(3) 0.0114(6) Uani 1 1 d
O9 O 1.0275(4) 0.1068(3) 0.7399(3) 0.0093(6) Uani 1 1 d
O10 O 0.4496(5) 0.4585(3) 0.7013(3) 0.0135(6) Uani 1 1 d
O11 O 0.7835(5) 0.3161(3) 0.5320(3) 0.0161(7) Uani 1 1 d
O12 O 0.8059(4) 0.1275(3) 1.0008(3) 0.0092(6) Uani 1 1 d
O13 O 0.6683(4) 0.2731(3) 0.8127(3) 0.0086(6) Uani 1 1 d

loop_
_atom_site_aniso_label
_atom_site_aniso_U_11
_atom_site_aniso_U_22
_atom_site_aniso_U_33
_atom_site_aniso_U_23
_atom_site_aniso_U_13
_atom_site_aniso_U_12
Ba1 0.01260(14) 0.00951(13) 0.01181(13) -0.00002(9) -0.00506(10) -0.00132(9)
Ba2 0.00725(13) 0.00832(13) 0.01090(13) -0.00161(9) -0.00312(10) 0.00008(9)
Ce1 0.00482(12) 0.00544(12) 0.00655(12) -0.00057(8) -0.00180(9) 0.00046(8)
Ce2 0.00489(12) 0.00595(12) 0.00684(12) 0.00040(8) -0.00148(9) 0.00069(8)
Si1 0.0050(5) 0.0066(5) 0.0063(5) -0.0007(4) -0.0019(4) -0.0009(4)
Si2 0.0049(5) 0.0062(5) 0.0057(5) -0.0010(4) -0.0007(4) 0.0001(4)
Si3 0.0064(5) 0.0061(5) 0.0065(5) -0.0012(4) -0.0015(4) -0.0001(4)
Si4 0.0040(5) 0.0069(5) 0.0060(5) -0.0006(4) -0.0012(4) -0.0014(4)
O1 0.0092(15) 0.0080(14) 0.0114(15) 0.0018(11) -0.0044(12) -0.0030(11)
O2 0.0096(15) 0.0098(14) 0.0104(15) 0.0006(11) -0.0032(12) -0.0036(11)
O3 0.0050(14) 0.0101(14) 0.0092(14) -0.0004(11) -0.0013(11) -0.0012(11)
O4 0.0044(14) 0.0103(14) 0.0100(14) -0.0017(11) -0.0020(11) 0.0000(11)
O5 0.0083(14) 0.0080(13) 0.0081(14) -0.0014(11) -0.0029(11) 0.0000(11)
O6 0.0092(14) 0.0087(14) 0.0058(13) -0.0012(11) -0.0024(11) -0.0031(11)
O7 0.0120(15) 0.0095(14) 0.0156(16) -0.0010(12) -0.0066(13) 0.0018(11)
O8 0.0112(15) 0.0091(14) 0.0149(15) -0.0005(11) -0.0055(12) 0.0016(11)
O9 0.0070(14) 0.0111(14) 0.0088(14) -0.0038(11) 0.0002(12) -0.0008(11)
O10 0.0116(16) 0.0131(15) 0.0180(16) -0.0044(12) -0.0076(13) 0.0032(12)
O11 0.0199(17) 0.0135(15) 0.0118(15) -0.0053(12) 0.0020(13) -0.0045(12)
O12 0.0107(15) 0.0091(14) 0.0079(14) -0.0009(11) -0.0028(12) 0.0005(11)
O13 0.0073(14) 0.0077(13) 0.0094(14) 0.0015(11) -0.0008(11) 0.0013(11)

loop_
_atom_type_symbol
_atom_type_description
_atom_type_scat_dispersion_real
_atom_type_scat_dispersion_imag
_atom_type_scat_source
O O 0.0106 0.0060 'International Tables Vol C Tables 4.2.6.8 and 6.1.1.4'
Si Si 0.0817 0.0704 'International Tables Vol C Tables 4.2.6.8 and 6.1.1.4'
Ba Ba -0.3244 2.2819 'International Tables Vol C Tables 4.2.6.8 and 6.1.1.4'
Ce Ce -0.2486 2.6331 'International Tables Vol C Tables 4.2.6.8 and 6.1.1.4'

loop_
_geom_angle_atom_site_label_1
_geom_angle_atom_site_label_2
_geom_angle_atom_site_label_3
_geom_angle
_geom_angle_site_symmetry_1
_geom_angle_site_symmetry_3
O10 Ba1 O4 147.78(8) . 2_656
O10 Ba1 O9 102.71(9) . 1_455
O4 Ba1 O9 67.45(8) 2_656 1_455
O10 Ba1 O6 120.38(9) . 2_666
O4 Ba1 O6 82.14(8) 2_656 2_666
O9 Ba1 O6 133.92(8) 1_455 2_666
O10 Ba1 O7 77.36(8) . .
O4 Ba1 O7 71.22(8) 2_656 .
O9 Ba1 O7 59.95(8) 1_455 .
O6 Ba1 O7 140.87(8) 2_666 .
O10 Ba1 O6 93.08(8) . 1_455
O4 Ba1 O6 115.19(8) 2_656 1_455
O9 Ba1 O6 84.00(8) 1_455 1_455
O6 Ba1 O6 78.51(8) 2_666 1_455
O7 Ba1 O6 138.65(8) . 1_455
O10 Ba1 O11 141.87(8) . 1_455
O4 Ba1 O11 66.32(8) 2_656 1_455
O9 Ba1 O11 71.17(8) 1_455 1_455
O6 Ba1 O11 65.05(8) 2_666 1_455
O7 Ba1 O11 124.23(8) . 1_455
O6 Ba1 O11 49.36(7) 1_455 1_455
O10 Ba1 O2 109.51(8) . 2_656
O4 Ba1 O2 53.90(8) 2_656 2_656
O9 Ba1 O2 112.80(8) 1_455 2_656
O6 Ba1 O2 69.31(8) 2_666 2_656
O7 Ba1 O2 71.86(8) . 2_656
O6 Ba1 O2 146.90(8) 1_455 2_656
O11 Ba1 O2 107.32(8) 1_455 2_656
O10 Ba1 O11 75.19(8) . 2_666
O4 Ba1 O11 130.87(8) 2_656 2_666
O9 Ba1 O11 145.09(8) 1_455 2_666
O6 Ba1 O11 48.73(8) 2_666 2_666
O7 Ba1 O11 146.79(8) . 2_666
O6 Ba1 O11 61.61(8) 1_455 2_666
O11 Ba1 O11 88.98(8) 1_455 2_666
O2 Ba1 O11 100.24(8) 2_656 2_666
O10 Ba1 O8 57.89(8) . 1_455
O4 Ba1 O8 130.19(8) 2_656 1_455
O9 Ba1 O8 64.14(7) 1_455 1_455
O6 Ba1 O8 125.32(7) 2_666 1_455
O7 Ba1 O8 93.80(8) . 1_455
O6 Ba1 O8 49.39(7) 1_455 1_455
O11 Ba1 O8 87.41(8) 1_455 1_455
O2 Ba1 O8 163.46(7) 2_656 1_455
O11 Ba1 O8 87.21(7) 2_666 1_455
O10 Ba1 Si3 90.54(7) . 2_666
O4 Ba1 Si3 107.17(6) 2_656 2_666
O9 Ba1 Si3 161.95(6) 1_455 2_666
O6 Ba1 Si3 30.17(6) 2_666 2_666
O7 Ba1 Si3 136.25(6) . 2_666
O6 Ba1 Si3 83.08(6) 1_455 2_666
O11 Ba1 Si3 90.83(6) 1_455 2_666
O2 Ba1 Si3 73.14(6) 2_656 2_666
O11 Ba1 Si3 27.89(5) 2_666 2_666
O8 Ba1 Si3 115.09(5) 1_455 2_666
O10 Ba1 Si1 128.72(6) . 2_656
O4 Ba1 Si1 26.91(6) 2_656 2_656
O9 Ba1 Si1 87.47(6) 1_455 2_656
O6 Ba1 Si1 78.45(6) 2_666 2_656
O7 Ba1 Si1 64.75(6) . 2_656
O6 Ba1 Si1 138.18(6) 1_455 2_656
O11 Ba1 Si1 89.19(6) 1_455 2_656
O2 Ba1 Si1 27.66(5) 2_656 2_656
O11 Ba1 Si1 121.59(6) 2_666 2_656
O8 Ba1 Si1 150.93(5) 1_455 2_656
Si3 Ba1 Si1 93.81(3) 2_666 2_656
O3 Ba2 O12 130.42(8) . 1_565
O3 Ba2 O9 143.04(8) . 2_767
O12 Ba2 O9 82.13(8) 1_565 2_767
O3 Ba2 O8 70.86(8) . 2_767
O12 Ba2 O8 140.65(9) 1_565 2_767
O9 Ba2 O8 72.32(8) 2_767 2_767
O3 Ba2 O12 111.21(8) . 2_767
O12 Ba2 O12 72.89(9) 1_565 2_767
O9 Ba2 O12 56.01(8) 2_767 2_767
O8 Ba2 O12 68.08(8) 2_767 2_767
O3 Ba2 O13 66.35(8) . 2_667
O12 Ba2 O13 118.00(8) 1_565 2_667
O9 Ba2 O13 118.27(8) 2_767 2_667
O8 Ba2 O13 100.55(8) 2_767 2_667
O12 Ba2 O13 168.07(8) 2_767 2_667
O3 Ba2 O5 76.59(8) . 1_565
O12 Ba2 O5 54.50(8) 1_565 1_565
O9 Ba2 O5 135.88(8) 2_767 1_565
O8 Ba2 O5 136.30(8) 2_767 1_565
O12 Ba2 O5 98.79(8) 2_767 1_565
O13 Ba2 O5 92.03(8) 2_667 1_565
O3 Ba2 O7 128.31(8) . 2_667
O12 Ba2 O7 87.32(8) 1_565 2_667
O9 Ba2 O7 58.73(8) 2_767 2_667
O8 Ba2 O7 103.47(8) 2_767 2_667
O12 Ba2 O7 113.47(8) 2_767 2_667
O13 Ba2 O7 64.48(8) 2_667 2_667
O5 Ba2 O7 119.60(8) 1_565 2_667
O3 Ba2 O5 105.08(8) . 2_667
O12 Ba2 O5 67.36(8) 1_565 2_667
O9 Ba2 O5 103.98(8) 2_767 2_667
O8 Ba2 O5 147.20(8) 2_767 2_667
O12 Ba2 O5 137.81(8) 2_767 2_667
O13 Ba2 O5 51.40(7) 2_667 2_667
O5 Ba2 O5 69.16(9) 1_565 2_667
O7 Ba2 O5 52.35(8) 2_667 2_667
O3 Ba2 O1 53.94(8) . .
O12 Ba2 O1 94.87(8) 1_565 .
O9 Ba2 O1 115.45(8) 2_767 .
O8 Ba2 O1 71.03(8) 2_767 .
O12 Ba2 O1 61.61(8) 2_767 .
O13 Ba2 O1 119.34(8) 2_667 .
O5 Ba2 O1 66.37(7) 1_565 .
O7 Ba2 O1 173.49(8) 2_667 .
O5 Ba2 O1 134.10(7) 2_667 .
O3 Ba2 Si2 128.11(6) . 2_767
O12 Ba2 Si2 79.66(6) 1_565 2_767
O9 Ba2 Si2 28.15(6) 2_767 2_767
O8 Ba2 Si2 63.64(6) 2_767 2_767
O12 Ba2 Si2 28.34(6) 2_767 2_767
O13 Ba2 Si2 143.81(6) 2_667 2_767
O5 Ba2 Si2 122.34(6) 1_565 2_767
O7 Ba2 Si2 86.77(6) 2_667 2_767
O5 Ba2 Si2 126.65(6) 2_667 2_767
O1 Ba2 Si2 87.60(6) . 2_767
O3 Ba2 Si2 103.01(6) . 1_565
O12 Ba2 Si2 27.60(6) 1_565 1_565
O9 Ba2 Si2 106.62(6) 2_767 1_565
O8 Ba2 Si2 138.83(7) 2_767 1_565
O12 Ba2 Si2 77.53(6) 2_767 1_565
O13 Ba2 Si2 114.36(6) 2_667 1_565
O5 Ba2 Si2 29.35(6) 1_565 1_565
O7 Ba2 Si2 110.71(6) 2_667 1_565
O5 Ba2 Si2 73.93(6) 2_667 1_565
O1 Ba2 Si2 73.09(5) . 1_565
Si2 Ba2 Si2 95.56(3) 2_767 1_565
O11 Ce1 O9 159.49(11) . 2_756
O11 Ce1 O4 97.12(10) . .
O9 Ce1 O4 77.35(9) 2_756 .
O11 Ce1 O1 84.34(10) . 2_766
O9 Ce1 O1 92.01(9) 2_756 2_766
O4 Ce1 O1 153.45(9) . 2_766
O11 Ce1 O4 82.16(10) . 2_756
O9 Ce1 O4 77.37(9) 2_756 2_756
O4 Ce1 O4 70.45(11) . 2_756
O1 Ce1 O4 83.58(9) 2_766 2_756
O11 Ce1 O2 93.55(10) . 2_656
O9 Ce1 O2 104.76(9) 2_756 2_656
O4 Ce1 O2 132.62(9) . 2_656
O1 Ce1 O2 73.41(10) 2_766 2_656
O4 Ce1 O2 156.92(9) 2_756 2_656
O11 Ce1 O7 131.37(10) . 2_656
O9 Ce1 O7 67.59(9) 2_756 2_656
O4 Ce1 O7 79.27(9) . 2_656
O1 Ce1 O7 119.38(9) 2_766 2_656
O4 Ce1 O7 137.76(9) 2_756 2_656
O2 Ce1 O7 59.72(9) 2_656 2_656
O11 Ce1 O7 70.33(10) . .
O9 Ce1 O7 120.76(9) 2_756 .
O4 Ce1 O7 59.24(9) . .
O1 Ce1 O7 143.28(9) 2_766 .
O4 Ce1 O7 117.31(9) 2_756 .
O2 Ce1 O7 81.86(9) 2_656 .
O7 Ce1 O7 66.42(10) 2_656 .
O11 Ce1 Si1 112.57(8) . 2_656
O9 Ce1 Si1 87.92(7) 2_756 2_656
O4 Ce1 Si1 105.55(7) . 2_656
O1 Ce1 Si1 98.19(7) 2_766 2_656
O4 Ce1 Si1 165.25(7) 2_756 2_656
O2 Ce1 Si1 29.74(7) 2_656 2_656
O7 Ce1 Si1 30.18(6) 2_656 2_656
O7 Ce1 Si1 69.42(6) . 2_656
O11 Ce1 Si1 82.72(8) . .
O9 Ce1 Si1 99.73(7) 2_756 .
O4 Ce1 Si1 29.27(7) . .
O1 Ce1 Si1 167.01(7) 2_766 .
O4 Ce1 Si1 93.52(7) 2_756 .
O2 Ce1 Si1 108.49(7) 2_656 .
O7 Ce1 Si1 70.85(7) 2_656 .
O7 Ce1 Si1 29.98(6) . .
Si1 Ce1 Si1 87.85(3) 2_656 .
O11 Ce1 Ce2 89.41(8) . 2_666
O9 Ce1 Ce2 99.86(7) 2_756 2_666
O4 Ce1 Ce2 167.88(6) . 2_666
O1 Ce1 Ce2 37.20(7) 2_766 2_666
O4 Ce1 Ce2 120.78(7) 2_756 2_666
O2 Ce1 Ce2 36.22(6) 2_656 2_666
O7 Ce1 Ce2 88.74(6) 2_656 2_666
O7 Ce1 Ce2 114.21(6) . 2_666
Si1 Ce1 Ce2 62.41(2) 2_656 2_666
Si1 Ce1 Ce2 143.45(2) . 2_666
O11 Ce1 Ba1 138.35(8) . 2_656
O9 Ce1 Ba1 44.23(7) 2_756 2_656
O4 Ce1 Ba1 42.70(6) . 2_656
O1 Ce1 Ba1 135.77(7) 2_766 2_656
O4 Ce1 Ba1 90.68(6) 2_756 2_656
O2 Ce1 Ba1 106.97(6) 2_656 2_656
O7 Ce1 Ba1 47.65(6) 2_656 2_656
O7 Ce1 Ba1 77.08(6) . 2_656
Si1 Ce1 Ba1 77.80(2) 2_656 2_656
Si1 Ce1 Ba1 56.698(19) . 2_656
Ce2 Ce1 Ba1 128.165(8) 2_666 2_656
O2 Ce2 O1 74.62(10) 1_565 1_455
O2 Ce2 O10 75.54(10) 1_565 .
O1 Ce2 O10 89.16(9) 1_455 .
O2 Ce2 O12 78.17(9) 1_565 2_667
O1 Ce2 O12 75.54(9) 1_455 2_667
O10 Ce2 O12 152.31(10) . 2_667
O2 Ce2 O3 84.63(9) 1_565 .
O1 Ce2 O3 159.21(9) 1_455 .
O10 Ce2 O3 86.96(9) . .
O12 Ce2 O3 99.15(9) 2_667 .
O2 Ce2 O3 150.77(9) 1_565 2_667
O1 Ce2 O3 131.52(9) 1_455 2_667
O10 Ce2 O3 90.28(9) . 2_667
O12 Ce2 O3 117.18(9) 2_667 2_667
O3 Ce2 O3 68.96(10) . 2_667
O2 Ce2 O8 147.39(9) 1_565 2_667
O1 Ce2 O8 81.87(9) 1_455 2_667
O10 Ce2 O8 126.99(9) . 2_667
O12 Ce2 O8 74.24(9) 2_667 2_667
O3 Ce2 O8 116.49(9) . 2_667
O3 Ce2 O8 60.61(9) 2_667 2_667
O2 Ce2 O8 121.14(9) 1_565 1_455
O1 Ce2 O8 60.13(9) 1_455 1_455
O10 Ce2 O8 68.66(9) . 1_455
O12 Ce2 O8 119.73(9) 2_667 1_455
O3 Ce2 O8 135.84(9) . 1_455
O3 Ce2 O8 74.73(9) 2_667 1_455
O8 Ce2 O8 61.63(11) 2_667 1_455
O2 Ce2 Si4 171.83(7) 1_565 2_667
O1 Ce2 Si4 108.50(7) 1_455 2_667
O10 Ce2 Si4 111.72(7) . 2_667
O12 Ce2 Si4 95.14(7) 2_667 2_667
O3 Ce2 Si4 91.88(7) . 2_667
O3 Ce2 Si4 30.26(6) 2_667 2_667
O8 Ce2 Si4 30.43(6) 2_667 2_667
O8 Ce2 Si4 66.22(6) 1_455 2_667
O2 Ce2 Si4 99.85(7) 1_565 1_455
O1 Ce2 Si4 29.88(7) 1_455 1_455
O10 Ce2 Si4 80.10(7) . 1_455
O12 Ce2 Si4 96.09(7) 2_667 1_455
O3 Ce2 Si4 164.70(7) . 1_455
O3 Ce2 Si4 102.74(7) 2_667 1_455
O8 Ce2 Si4 66.62(7) 2_667 1_455
O8 Ce2 Si4 30.49(6) 1_455 1_455
Si4 Ce2 Si4 85.43(3) 2_667 1_455
O2 Ce2 Si2 97.48(7) 1_565 2_667
O1 Ce2 Si2 95.93(7) 1_455 2_667
O10 Ce2 Si2 170.00(7) . 2_667
O12 Ce2 Si2 25.06(7) 2_667 2_667
O3 Ce2 Si2 85.24(7) . 2_667
O3 Ce2 Si2 92.75(7) 2_667 2_667
O8 Ce2 Si2 62.47(6) 2_667 2_667
O8 Ce2 Si2 121.34(6) 1_455 2_667
Si4 Ce2 Si2 74.83(3) 2_667 2_667
Si4 Ce2 Si2 108.46(3) 1_455 2_667
O2 Ce2 Ce1 37.72(7) 1_565 2_666
O1 Ce2 Ce1 36.91(7) 1_455 2_666
O10 Ce2 Ce1 81.17(7) . 2_666
O12 Ce2 Ce1 72.71(6) 2_667 2_666
O3 Ce2 Ce1 122.32(6) . 2_666
O3 Ce2 Ce1 165.08(6) 2_667 2_666
O8 Ce2 Ce1 115.49(6) 2_667 2_666
O8 Ce2 Ce1 90.72(6) 1_455 2_666
Si4 Ce2 Ce1 144.71(2) 2_667 2_666
Si4 Ce2 Ce1 63.87(2) 1_455 2_666
Si2 Ce2 Ce1 97.755(19) 2_667 2_666
O4 Si1 O2 109.82(15) . .
O4 Si1 O7 109.99(16) . .
O2 Si1 O7 107.14(16) . .
O4 Si1 O5 107.84(15) . .
O2 Si1 O5 112.15(15) . .
O7 Si1 O5 109.91(15) . .
O4 Si1 Ce1 118.93(11) . 2_656
O2 Si1 Ce1 50.61(11) . 2_656
O7 Si1 Ce1 56.99(11) . 2_656
O5 Si1 Ce1 133.17(11) . 2_656
O4 Si1 Ce1 48.21(10) . .
O2 Si1 Ce1 124.67(11) . .
O7 Si1 Ce1 61.80(11) . .
O5 Si1 Ce1 122.69(11) . .
Ce1 Si1 Ce1 92.15(3) 2_656 .
O4 Si1 Ba1 49.68(10) . 2_656
O2 Si1 Ba1 62.01(11) . 2_656
O7 Si1 Ba1 111.31(11) . 2_656
O5 Si1 Ba1 138.03(11) . 2_656
Ce1 Si1 Ba1 78.10(2) 2_656 2_656
Ce1 Si1 Ba1 72.36(2) . 2_656
O4 Si1 Ba2 150.66(11) . 2_667
O2 Si1 Ba2 99.51(11) . 2_667
O7 Si1 Ba2 58.81(11) . 2_667
O5 Si1 Ba2 59.23(10) . 2_667
Ce1 Si1 Ba2 79.52(2) 2_656 2_667
Ce1 Si1 Ba2 113.43(3) . 2_667
Ba1 Si1 Ba2 157.10(3) 2_656 2_667
O9 Si2 O12 112.84(16) . .
O9 Si2 O13 112.73(16) . .
O12 Si2 O13 106.88(15) . .
O9 Si2 O5 112.06(15) . .
O12 Si2 O5 108.51(15) . .
O13 Si2 O5 103.24(15) . .
O9 Si2 Ba2 55.46(11) . 2_767
O12 Si2 Ba2 58.75(11) . 2_767
O13 Si2 Ba2 116.94(11) . 2_767
O5 Si2 Ba2 139.73(11) . 2_767
O9 Si2 Ba2 107.18(11) . 1_545
O12 Si2 Ba2 53.64(10) . 1_545
O13 Si2 Ba2 140.06(11) . 1_545
O5 Si2 Ba2 61.65(10) . 1_545
Ba2 Si2 Ba2 84.44(3) 2_767 1_545
O9 Si2 Ce2 120.83(11) . 2_667
O12 Si2 Ce2 41.77(10) . 2_667
O13 Si2 Ce2 66.17(10) . 2_667
O5 Si2 Ce2 126.09(11) . 2_667
Ba2 Si2 Ce2 72.39(2) 2_767 2_667
Ba2 Si2 Ce2 92.21(3) 1_545 2_667
O9 Si2 Ba2 152.41(12) . 2_667
O12 Si2 Ba2 94.63(11) . 2_667
O13 Si2 Ba2 53.15(10) . 2_667
O5 Si2 Ba2 58.15(10) . 2_667
Ba2 Si2 Ba2 149.66(3) 2_767 2_667
Ba2 Si2 Ba2 90.87(3) 1_545 2_667
Ce2 Si2 Ba2 77.88(2) 2_667 2_667
O11 Si3 O10 117.02(17) . .
O11 Si3 O13 116.17(16) . .
O10 Si3 O13 105.06(16) . .
O11 Si3 O6 102.04(16) . .
O10 Si3 O6 110.02(15) . .
O13 Si3 O6 105.99(15) . .
O11 Si3 Ba1 72.82(12) . 2_666
O10 Si3 Ba1 79.92(12) . 2_666
O13 Si3 Ba1 164.34(11) . 2_666
O6 Si3 Ba1 58.59(10) . 2_666
O11 Si3 Ba1 59.79(12) . 1_655
O10 Si3 Ba1 161.33(13) . 1_655
O13 Si3 Ba1 91.85(11) . 1_655
O6 Si3 Ba1 56.45(10) . 1_655
Ba1 Si3 Ba1 81.71(3) 2_666 1_655
O11 Si3 Ba1 78.24(13) . .
O10 Si3 Ba1 43.30(11) . .
O13 Si3 Ba1 108.75(11) . .
O6 Si3 Ba1 140.87(11) . .
Ba1 Si3 Ba1 85.19(3) 2_666 .
Ba1 Si3 Ba1 138.01(3) 1_655 .
O11 Si3 Ba2 117.06(12) . 2_667
O10 Si3 Ba2 63.59(12) . 2_667
O13 Si3 Ba2 46.68(10) . 2_667
O6 Si3 Ba2 139.01(11) . 2_667
Ba1 Si3 Ba2 142.92(3) 2_666 2_667
Ba1 Si3 Ba2 135.03(3) 1_655 2_667
Ba1 Si3 Ba2 64.161(19) . 2_667
O8 Si4 O1 109.00(16) . .
O8 Si4 O3 109.58(16) . .
O1 Si4 O3 111.10(15) . .
O8 Si4 O6 107.57(15) . .
O1 Si4 O6 111.85(15) . .
O3 Si4 O6 107.65(15) . .
O8 Si4 Ce2 58.17(11) . 2_667
O1 Si4 Ce2 130.27(11) . 2_667
O3 Si4 Ce2 51.59(10) . 2_667
O6 Si4 Ce2 117.83(11) . 2_667
O8 Si4 Ce2 59.45(11) . 1_655
O1 Si4 Ce2 50.12(10) . 1_655
O3 Si4 Ce2 119.97(11) . 1_655
O6 Si4 Ce2 132.34(11) . 1_655
Ce2 Si4 Ce2 94.57(3) 2_667 1_655
O8 Si4 Ba2 107.35(11) . .
O1 Si4 Ba2 63.27(11) . .
O3 Si4 Ba2 51.79(10) . .
O6 Si4 Ba2 144.10(11) . .
Ce2 Si4 Ba2 75.06(2) 2_667 .
Ce2 Si4 Ba2 74.34(2) 1_655 .
O8 Si4 Ba1 64.09(11) . 1_655
O1 Si4 Ba1 99.32(11) . 1_655
O3 Si4 Ba1 148.91(11) . 1_655
O6 Si4 Ba1 52.43(10) . 1_655
Ce2 Si4 Ba1 112.05(3) 2_667 1_655
Ce2 Si4 Ba1 84.34(2) 1_655 1_655
Ba2 Si4 Ba1 158.15(3) . 1_655
Si4 O1 Ce1 138.86(16) . 2_766
Si4 O1 Ce2 99.99(13) . 1_655
Ce1 O1 Ce2 105.89(11) 2_766 1_655
Si4 O1 Ba2 88.92(12) . .
Ce1 O1 Ba2 121.12(10) 2_766 .
Ce2 O1 Ba2 91.71(8) 1_655 .
Si1 O2 Ce2 136.12(16) . 1_545
Si1 O2 Ce1 99.65(13) . 2_656
Ce2 O2 Ce1 106.05(11) 1_545 2_656
Si1 O2 Ba1 90.32(12) . 2_656
Ce2 O2 Ba1 120.04(10) 1_545 2_656
Ce1 O2 Ba1 97.55(9) 2_656 2_656
Si4 O3 Ce2 128.51(15) . .
Si4 O3 Ce2 98.15(13) . 2_667
Ce2 O3 Ce2 111.04(10) . 2_667
Si4 O3 Ba2 100.71(13) . .
Ce2 O3 Ba2 114.04(10) . .
Ce2 O3 Ba2 100.00(9) 2_667 .
Si1 O4 Ce1 102.52(13) . .
Si1 O4 Ce1 129.27(15) . 2_756
Ce1 O4 Ce1 109.55(11) . 2_756
Si1 O4 Ba1 103.42(13) . 2_656
Ce1 O4 Ba1 99.43(9) . 2_656
Ce1 O4 Ba1 108.67(10) 2_756 2_656
Si2 O5 Si1 124.05(18) . .
Si2 O5 Ba2 89.00(11) . 1_545
Si1 O5 Ba2 138.38(14) . 1_545
Si2 O5 Ba2 94.24(11) . 2_667
Si1 O5 Ba2 92.76(12) . 2_667
Ba2 O5 Ba2 110.84(9) 1_545 2_667
Si4 O6 Si3 123.66(18) . .
Si4 O6 Ba1 135.50(14) . 2_666
Si3 O6 Ba1 91.24(12) . 2_666
Si4 O6 Ba1 101.36(12) . 1_655
Si3 O6 Ba1 95.66(12) . 1_655
Ba1 O6 Ba1 101.49(8) 2_666 1_655
Si1 O7 Ce1 92.83(13) . 2_656
Si1 O7 Ce1 88.22(13) . .
Ce1 O7 Ce1 113.58(10) 2_656 .
Si1 O7 Ba1 176.04(16) . .
Ce1 O7 Ba1 89.55(8) 2_656 .
Ce1 O7 Ba1 93.74(9) . .
Si1 O7 Ba2 94.18(13) . 2_667
Ce1 O7 Ba2 97.79(9) 2_656 2_667
Ce1 O7 Ba2 148.40(11) . 2_667
Ba1 O7 Ba2 82.35(7) . 2_667
Si4 O8 Ce2 91.40(13) . 2_667
Si4 O8 Ce2 90.06(12) . 1_655
Ce2 O8 Ce2 118.37(10) 2_667 1_655
Si4 O8 Ba2 169.47(17) . 2_767
Ce2 O8 Ba2 94.46(9) 2_667 2_767
Ce2 O8 Ba2 94.83(9) 1_655 2_767
Si4 O8 Ba1 89.81(12) . 1_655
Ce2 O8 Ba1 142.43(11) 2_667 1_655
Ce2 O8 Ba1 99.17(9) 1_655 1_655
Ba2 O8 Ba1 80.22(7) 2_767 1_655
Si2 O9 Ce1 127.51(15) . 2_756
Si2 O9 Ba2 96.40(12) . 2_767
Ce1 O9 Ba2 112.05(10) 2_756 2_767
Si2 O9 Ba1 125.95(15) . 1_655
Ce1 O9 Ba1 98.29(9) 2_756 1_655
Ba2 O9 Ba1 89.81(8) 2_767 1_655
Si3 O10 Ce2 118.56(15) . .
Si3 O10 Ba1 112.84(14) . .
Ce2 O10 Ba1 126.81(12) . .
Si3 O11 Ce1 146.62(18) . .
Si3 O11 Ba1 93.84(14) . 1_655
Ce1 O11 Ba1 102.16(11) . 1_655
Si3 O11 Ba1 79.30(12) . 2_666
Ce1 O11 Ba1 128.76(12) . 2_666
Ba1 O11 Ba1 91.02(8) 1_655 2_666
Si2 O12 Ce2 113.17(14) . 2_667
Si2 O12 Ba2 98.76(13) . 1_545
Ce2 O12 Ba2 138.97(11) 2_667 1_545
Si2 O12 Ba2 92.91(13) . 2_767
Ce2 O12 Ba2 96.67(9) 2_667 2_767
Ba2 O12 Ba2 107.11(9) 1_545 2_767
Si3 O13 Si2 135.08(18) . .
Si3 O13 Ba2 109.05(13) . 2_667
Si2 O13 Ba2 100.11(12) . 2_667

loop_
_geom_bond_atom_site_label_1
_geom_bond_atom_site_label_2
_geom_bond_distance
_geom_bond_site_symmetry_2
Ba1 O10 2.698(3) .
Ba1 O4 2.732(3) 2_656
Ba1 O9 2.801(3) 1_455
Ba1 O6 2.841(3) 2_666
Ba1 O7 2.937(3) .
Ba1 O6 2.979(3) 1_455
Ba1 O11 3.081(3) 1_455
Ba1 O2 3.078(3) 2_656
Ba1 O11 3.235(3) 2_666
Ba1 O8 3.315(3) 1_455
Ba1 Si3 3.3274(11) 2_666
Ba1 Si1 3.4854(11) 2_656
Ba2 O3 2.770(3) .
Ba2 O12 2.774(3) 1_565
Ba2 O9 2.783(3) 2_767
Ba2 O8 2.770(3) 2_767
Ba2 O12 2.874(3) 2_767
Ba2 O13 2.919(3) 2_667
Ba2 O5 2.997(3) 1_565
Ba2 O7 3.049(3) 2_667
Ba2 O5 3.058(3) 2_667
Ba2 O1 3.095(3) .
Ba2 Si2 3.3574(11) 2_767
Ba2 Si2 3.4047(11) 1_565
Ce1 O11 2.355(3) .
Ce1 O9 2.444(3) 2_756
Ce1 O4 2.473(3) .
Ce1 O1 2.473(3) 2_766
Ce1 O4 2.501(3) 2_756
Ce1 O2 2.522(3) 2_656
Ce1 O7 2.700(3) 2_656
Ce1 O7 2.855(3) .
Ce1 Si1 3.2163(11) 2_656
Ce1 Si1 3.2381(11) .
Ce1 Ce2 3.9605(3) 2_666
Ce1 Ba1 3.9741(4) 2_656
Ce2 O2 2.435(3) 1_565
Ce2 O1 2.490(3) 1_455
Ce2 O10 2.482(3) .
Ce2 O12 2.510(3) 2_667
Ce2 O3 2.514(3) .
Ce2 O3 2.533(3) 2_667
Ce2 O8 2.719(3) 2_667
Ce2 O8 2.751(3) 1_455
Ce2 Si4 3.1993(11) 2_667
Ce2 Si4 3.1949(11) 1_455
Ce2 Si2 3.4640(11) 2_667
Ce2 Ce1 3.9605(3) 2_666
Si1 O4 1.622(3) .
Si1 O2 1.618(3) .
Si1 O7 1.619(3) .
Si1 O5 1.672(3) .
Si1 Ce1 3.2164(11) 2_656
Si1 Ba1 3.4853(11) 2_656
Si1 Ba2 3.5551(11) 2_667
Si2 O9 1.594(3) .
Si2 O12 1.596(3) .
Si2 O13 1.641(3) .
Si2 O5 1.669(3) .
Si2 Ba2 3.3573(11) 2_767
Si2 Ba2 3.4047(11) 1_545
Si2 Ce2 3.4640(11) 2_667
Si2 Ba2 3.5906(11) 2_667
Si3 O11 1.584(3) .
Si3 O10 1.591(3) .
Si3 O13 1.649(3) .
Si3 O6 1.672(3) .
Si3 Ba1 3.3275(11) 2_666
Si3 Ba1 3.5574(12) 1_655
Si3 Ba2 3.7919(12) 2_667
Si4 O8 1.621(3) .
Si4 O1 1.616(3) .
Si4 O3 1.628(3) .
Si4 O6 1.660(3) .
Si4 Ce2 3.1993(11) 2_667
Si4 Ce2 3.1949(11) 1_655
Si4 Ba1 3.6851(11) 1_655
O1 Ce1 2.473(3) 2_766
O1 Ce2 2.490(3) 1_655
O2 Ce2 2.435(3) 1_545
O2 Ce1 2.522(3) 2_656
O2 Ba1 3.078(3) 2_656
O3 Ce2 2.533(3) 2_667
O4 Ce1 2.501(3) 2_756
O4 Ba1 2.732(3) 2_656
O5 Ba2 2.997(3) 1_545
O5 Ba2 3.058(3) 2_667
O6 Ba1 2.841(3) 2_666
O6 Ba1 2.979(3) 1_655
O7 Ce1 2.701(3) 2_656
O7 Ba2 3.049(3) 2_667
O8 Ce2 2.719(3) 2_667
O8 Ce2 2.751(3) 1_655
O8 Ba2 2.770(3) 2_767
O8 Ba1 3.315(3) 1_655
O9 Ce1 2.444(3) 2_756
O9 Ba2 2.783(3) 2_767
O9 Ba1 2.801(3) 1_655
O11 Ba1 3.081(3) 1_655
O11 Ba1 3.235(3) 2_666
O12 Ce2 2.510(3) 2_667
O12 Ba2 2.774(3) 1_545
O12 Ba2 2.874(3) 2_767
O13 Ba2 2.919(3) 2_667
